data_7151719
loop_
_publ_author_name
'Liu, Tang-Lin'
'Xue, Zhi-Yong'
'Tao, Hai-Yan'
'Wang, Chun-Jiang'

_publ_section_title
;
 Catalytic asymmetric 1,3-dipolar cycloaddition of N-unprotected
 2-oxoindolin-3-ylidene derivatives and azomethine ylides for the
 construction of spirooxindole-pyrrolidines.
;
_journal_issue 6
_journal_name_full 'Organic &amp; biomolecular chemistry'
_journal_page_first 1980
_journal_page_last 1986
_journal_paper_doi 10.1039/C0OB00943A
_journal_volume 9
_journal_year 2011
_chemical_absolute_configuration 7R,8S,9R,10R
_chemical_formula_sum 'C25 H21 Cl N2 O3'
_chemical_formula_weight 432.89
_chemical_name_systematic
;
?
;
_space_group_IT_number 19
_symmetry_cell_setting orthorhombic
_symmetry_space_group_name_Hall 'P 2ac 2ab'
_symmetry_space_group_name_H-M 'P 21 21 21'
_atom_sites_solution_hydrogens geom
_atom_sites_solution_primary direct
_atom_sites_solution_secondary difmap
_audit_creation_method SHELXL-97
_cell_angle_alpha 90.00
_cell_angle_beta 90.00
_cell_angle_gamma 90.00
_cell_formula_units_Z 4
_cell_length_a 10.270(3)
_cell_length_b 11.202(3)
_cell_length_c 18.897(6)
_cell_measurement_temperature 293(2)
_cell_volume 2174.0(11)
_computing_cell_refinement 'Bruker SMART'
_computing_data_collection 'Bruker SMART'
_computing_data_reduction 'Bruker SAINT'
_computing_molecular_graphics 'Bruker SHELXTL'
_computing_structure_refinement 'SHELXL-97 (Sheldrick, 1997)'
_computing_structure_solution 'SHELXS-97 (Sheldrick, 1990)'
_diffrn_ambient_temperature 293(2)
_diffrn_measured_fraction_theta_full 0.997
_diffrn_measured_fraction_theta_max 0.997
_diffrn_radiation_monochromator graphite
_diffrn_radiation_source 'fine-focus sealed tube'
_diffrn_radiation_type MoK\a
_diffrn_radiation_wavelength 0.71073
_diffrn_reflns_av_R_equivalents 0.0160
_diffrn_reflns_av_sigmaI/netI 0.0177
_diffrn_reflns_limit_h_max 12
_diffrn_reflns_limit_h_min -12
_diffrn_reflns_limit_k_max 13
_diffrn_reflns_limit_k_min -13
_diffrn_reflns_limit_l_max 23
_diffrn_reflns_limit_l_min -19
_diffrn_reflns_number 12338
_diffrn_reflns_theta_full 25.99
_diffrn_reflns_theta_max 25.99
_diffrn_reflns_theta_min 2.26
_exptl_absorpt_coefficient_mu 0.205
_exptl_absorpt_correction_T_max 0.9467
_exptl_absorpt_correction_T_min 0.9372
_exptl_absorpt_correction_type multi-scan
_exptl_absorpt_process_details SADABS
_exptl_crystal_colour colourless
_exptl_crystal_density_diffrn 1.323
_exptl_crystal_density_method 'not measured'
_exptl_crystal_description block
_exptl_crystal_F_000 904
_exptl_crystal_size_max 0.32
_exptl_crystal_size_mid 0.29
_exptl_crystal_size_min 0.27
_refine_diff_density_max 0.241
_refine_diff_density_min -0.263
_refine_diff_density_rms 0.026
_refine_ls_abs_structure_details 'Flack H D (1983), Acta Cryst. A39, 876-881'
_refine_ls_abs_structure_Flack 0.03(6)
_refine_ls_extinction_coef 0.0141(11)
_refine_ls_extinction_expression Fc^*^=kFc[1+0.001xFc^2^\l^3^/sin(2\q)]^-1/4^
_refine_ls_extinction_method SHELXL
_refine_ls_goodness_of_fit_ref 1.034
_refine_ls_hydrogen_treatment constr
_refine_ls_matrix_type full
_refine_ls_number_parameters 282
_refine_ls_number_reflns 4250
_refine_ls_number_restraints 0
_refine_ls_restrained_S_all 1.034
_refine_ls_R_factor_all 0.0360
_refine_ls_R_factor_gt 0.0309
_refine_ls_shift/su_max 0.000
_refine_ls_shift/su_mean 0.000
_refine_ls_structure_factor_coef Fsqd
_refine_ls_weighting_details 'calc w=1/[\s^2^(Fo^2^)+(0.0390P)^2^+0.3464P] where P=(Fo^2^+2Fc^2^)/3'
_refine_ls_weighting_scheme calc
_refine_ls_wR_factor_gt 0.0785
_refine_ls_wR_factor_ref 0.0822
_reflns_number_gt 3860
_reflns_number_total 4250
_reflns_threshold_expression >2sigma(I)
_cod_data_source_file C0OB00943A.TXT
_cod_data_source_block 100118ltl_0m
_cod_depositor_comments
;
The following automatic conversions were performed:
'_symmetry_cell_setting' value 'Orthorhombic' changed to 'orthorhombic'
according to '/home/saulius/struct/CIF-dictionaries/cif_core.dic'
dictionary named 'cif_core.dic' version 2.4.1 from 2010-06-29.

Automatic conversion script
Id: cif_fix_enum 1555 2011-01-17 13:19:09Z saulius 
;
_cod_original_sg_symbol_H-M P2(1)2(1)2(1)
_cod_database_code 7151719

loop_
_symmetry_equiv_pos_as_xyz
'x, y, z'
'-x+1/2, -y, z+1/2'
'-x, y+1/2, -z+1/2'
'x+1/2, -y+1/2, -z'

loop_
_atom_site_label
_atom_site_type_symbol
_atom_site_fract_x
_atom_site_fract_y
_atom_site_fract_z
_atom_site_U_iso_or_equiv
_atom_site_adp_type
_atom_site_occupancy
_atom_site_symmetry_multiplicity
_atom_site_calc_flag
_atom_site_refinement_flags
_atom_site_disorder_assembly
_atom_site_disorder_group
C1 C 0.4901(2) -0.16392(17) -0.11718(11) 0.0600(5) Uani 1 1 d . . .
C2 C 0.4248(2) -0.20394(19) -0.05875(11) 0.0649(5) Uani 1 1 d . . .
H2 H 0.3501 -0.2501 -0.0637 0.078 Uiso 1 1 calc R . .
C3 C 0.4709(2) -0.17505(17) 0.00762(11) 0.0587(5) Uani 1 1 d . . .
H3 H 0.4275 -0.2036 0.0474 0.070 Uiso 1 1 calc R . .
C4 C 0.58066(17) -0.10432(14) 0.01635(9) 0.0438(4) Uani 1 1 d . . .
C5 C 0.64574(19) -0.06751(18) -0.04394(10) 0.0556(4) Uani 1 1 d . . .
H5 H 0.7207 -0.0215 -0.0397 0.067 Uiso 1 1 calc R . .
C6 C 0.6007(2) -0.09834(19) -0.11062(11) 0.0629(5) Uani 1 1 d . . .
H6 H 0.6461 -0.0742 -0.1507 0.075 Uiso 1 1 calc R . .
C7 C 0.61738(15) -0.06455(14) 0.09028(9) 0.0413(4) Uani 1 1 d . . .
H7 H 0.6018 -0.1319 0.1223 0.050 Uiso 1 1 calc R . .
C8 C 0.53501(15) 0.04360(13) 0.11789(8) 0.0377(3) Uani 1 1 d . . .
C9 C 0.62140(16) 0.09212(14) 0.17905(8) 0.0408(4) Uani 1 1 d . . .
H9 H 0.6099 0.1788 0.1823 0.049 Uiso 1 1 calc R . .
C10 C 0.76101(17) 0.06525(15) 0.15210(9) 0.0461(4) Uani 1 1 d . . .
H10 H 0.8118 0.0344 0.1920 0.055 Uiso 1 1 calc R . .
C11 C 0.83174(18) 0.17323(17) 0.12268(9) 0.0520(4) Uani 1 1 d . . .
C12 C 0.8945(4) 0.3723(3) 0.14396(15) 0.1318(16) Uani 1 1 d . . .
H12A H 0.9829 0.3516 0.1329 0.198 Uiso 1 1 calc R . .
H12B H 0.8936 0.4296 0.1817 0.198 Uiso 1 1 calc R . .
H12C H 0.8536 0.4061 0.1029 0.198 Uiso 1 1 calc R . .
C13 C 0.59120(17) 0.03703(15) 0.25051(8) 0.0431(4) Uani 1 1 d . . .
C14 C 0.5056(2) 0.09377(19) 0.29542(10) 0.0579(5) Uani 1 1 d . . .
H14 H 0.4678 0.1656 0.2817 0.069 Uiso 1 1 calc R . .
C15 C 0.4750(3) 0.0450(2) 0.36104(11) 0.0750(7) Uani 1 1 d . . .
H15 H 0.4170 0.0840 0.3909 0.090 Uiso 1 1 calc R . .
C16 C 0.5310(3) -0.0617(2) 0.38174(11) 0.0756(7) Uani 1 1 d . . .
H16 H 0.5110 -0.0948 0.4255 0.091 Uiso 1 1 calc R . .
C17 C 0.6152(2) -0.11765(19) 0.33773(11) 0.0655(6) Uani 1 1 d . . .
H17 H 0.6531 -0.1893 0.3517 0.079 Uiso 1 1 calc R . .
C18 C 0.64605(19) -0.07002(16) 0.27216(9) 0.0500(4) Uani 1 1 d . . .
H18 H 0.7038 -0.1100 0.2426 0.060 Uiso 1 1 calc R . .
C19 C 0.52520(16) 0.14013(13) 0.06028(8) 0.0389(3) Uani 1 1 d . . .
C20 C 0.31833(16) 0.07575(15) 0.08287(8) 0.0411(4) Uani 1 1 d . . .
C21 C 0.18549(18) 0.06072(19) 0.07819(10) 0.0567(5) Uani 1 1 d . . .
H21 H 0.1355 0.1056 0.0469 0.068 Uiso 1 1 calc R . .
C22 C 0.12947(19) -0.0242(2) 0.12211(12) 0.0619(5) Uani 1 1 d . . .
H22 H 0.0401 -0.0372 0.1200 0.074 Uiso 1 1 calc R . .
C23 C 0.20389(18) -0.09000(19) 0.16898(10) 0.0563(5) Uani 1 1 d . . .
H23 H 0.1642 -0.1472 0.1973 0.068 Uiso 1 1 calc R . .
C24 C 0.33656(17) -0.07167(16) 0.17414(9) 0.0471(4) Uani 1 1 d . . .
H24 H 0.3860 -0.1151 0.2063 0.056 Uiso 1 1 calc R . .
C25 C 0.39485(16) 0.01249(14) 0.13061(8) 0.0387(3) Uani 1 1 d . . .
Cl1 Cl 0.42927(8) -0.19584(6) -0.20143(3) 0.0899(2) Uani 1 1 d . . .
N1 N 0.75302(14) -0.02807(13) 0.09888(9) 0.0508(4) Uani 1 1 d . . .
H1 H 0.8180 -0.0573 0.0760 0.061 Uiso 1 1 calc R . .
N2 N 0.39810(13) 0.15124(12) 0.04260(7) 0.0428(3) Uani 1 1 d . . .
H2A H 0.3696 0.1989 0.0105 0.051 Uiso 1 1 calc R . .
O1 O 0.89268(12) 0.17171(12) 0.06821(7) 0.0576(3) Uani 1 1 d . . .
O2 O 0.82385(19) 0.26555(14) 0.16576(7) 0.0863(6) Uani 1 1 d . . .
O3 O 0.61534(12) 0.19754(11) 0.03597(6) 0.0503(3) Uani 1 1 d . . .

loop_
_atom_site_aniso_label
_atom_site_aniso_U_11
_atom_site_aniso_U_22
_atom_site_aniso_U_33
_atom_site_aniso_U_23
_atom_site_aniso_U_13
_atom_site_aniso_U_12
C1 0.0750(13) 0.0498(10) 0.0552(11) -0.0132(9) -0.0078(10) 0.0132(9)
C2 0.0731(13) 0.0524(11) 0.0692(13) -0.0138(10) -0.0027(11) -0.0127(10)
C3 0.0692(12) 0.0482(11) 0.0586(11) -0.0049(9) 0.0075(9) -0.0130(9)
C4 0.0492(9) 0.0324(8) 0.0499(9) 0.0004(7) 0.0047(7) 0.0037(7)
C5 0.0544(10) 0.0580(11) 0.0545(10) -0.0018(9) 0.0082(8) -0.0029(9)
C6 0.0749(13) 0.0657(12) 0.0480(10) -0.0021(9) 0.0113(10) 0.0057(11)
C7 0.0444(9) 0.0315(7) 0.0479(9) 0.0057(7) 0.0011(7) 0.0012(7)
C8 0.0443(8) 0.0341(8) 0.0348(7) 0.0057(6) -0.0004(7) 0.0015(7)
C9 0.0504(9) 0.0347(8) 0.0374(8) 0.0066(6) -0.0035(7) -0.0018(7)
C10 0.0492(9) 0.0465(9) 0.0425(8) 0.0146(7) -0.0059(7) -0.0075(8)
C11 0.0571(10) 0.0573(11) 0.0417(9) 0.0104(8) -0.0036(8) -0.0158(9)
C12 0.233(4) 0.0863(19) 0.0757(17) -0.0107(14) 0.032(2) -0.106(2)
C13 0.0501(9) 0.0438(9) 0.0354(8) 0.0045(7) -0.0052(7) -0.0090(7)
C14 0.0742(13) 0.0519(11) 0.0475(10) -0.0011(9) 0.0041(9) -0.0031(10)
C15 0.0971(17) 0.0785(16) 0.0494(12) -0.0072(11) 0.0199(11) -0.0131(13)
C16 0.1064(18) 0.0770(15) 0.0434(10) 0.0143(11) 0.0041(12) -0.0293(14)
C17 0.0842(15) 0.0584(12) 0.0538(12) 0.0227(9) -0.0062(11) -0.0116(11)
C18 0.0569(10) 0.0473(10) 0.0459(9) 0.0122(8) -0.0030(8) -0.0081(8)
C19 0.0526(9) 0.0336(8) 0.0306(7) 0.0013(6) 0.0001(7) 0.0031(7)
C20 0.0466(9) 0.0398(9) 0.0368(8) -0.0029(7) -0.0013(7) 0.0045(7)
C21 0.0509(10) 0.0630(12) 0.0562(11) 0.0021(9) -0.0085(8) 0.0078(9)
C22 0.0420(10) 0.0749(13) 0.0689(12) -0.0013(11) -0.0001(9) -0.0044(9)
C23 0.0515(10) 0.0616(12) 0.0558(11) 0.0040(9) 0.0061(9) -0.0107(9)
C24 0.0504(9) 0.0479(9) 0.0429(9) 0.0075(7) 0.0008(7) -0.0034(8)
C25 0.0420(8) 0.0385(8) 0.0355(8) -0.0003(6) 0.0005(7) 0.0022(7)
Cl1 0.1168(5) 0.0894(4) 0.0637(3) -0.0221(3) -0.0221(3) 0.0155(4)
N1 0.0389(7) 0.0440(8) 0.0696(10) -0.0031(7) -0.0014(7) 0.0049(6)
N2 0.0539(8) 0.0407(7) 0.0339(6) 0.0061(6) -0.0054(6) 0.0066(6)
O1 0.0536(7) 0.0631(8) 0.0561(8) 0.0178(6) 0.0072(6) -0.0075(6)
O2 0.1394(15) 0.0689(9) 0.0505(8) -0.0060(7) 0.0176(9) -0.0587(10)
O3 0.0571(7) 0.0454(6) 0.0486(7) 0.0143(5) 0.0020(5) -0.0021(6)

loop_
_atom_type_symbol
_atom_type_description
_atom_type_scat_dispersion_real
_atom_type_scat_dispersion_imag
_atom_type_scat_source
C C 0.0033 0.0016 'International Tables Vol C Tables 4.2.6.8 and 6.1.1.4'
H H 0.0000 0.0000 'International Tables Vol C Tables 4.2.6.8 and 6.1.1.4'
N N 0.0061 0.0033 'International Tables Vol C Tables 4.2.6.8 and 6.1.1.4'
O O 0.0106 0.0060 'International Tables Vol C Tables 4.2.6.8 and 6.1.1.4'
Cl Cl 0.1484 0.1585 'International Tables Vol C Tables 4.2.6.8 and 6.1.1.4'

loop_
_geom_angle_atom_site_label_1
_geom_angle_atom_site_label_2
_geom_angle_atom_site_label_3
_geom_angle
_geom_angle_site_symmetry_1
_geom_angle_site_symmetry_3
_geom_angle_publ_flag
C6 C1 C2 120.91(19) . . ?
C6 C1 Cl1 119.52(17) . . ?
C2 C1 Cl1 119.57(17) . . ?
C1 C2 C3 119.30(18) . . ?
C1 C2 H2 120.4 . . ?
C3 C2 H2 120.4 . . ?
C2 C3 C4 121.39(18) . . ?
C2 C3 H3 119.3 . . ?
C4 C3 H3 119.3 . . ?
C5 C4 C3 117.68(17) . . ?
C5 C4 C7 123.48(16) . . ?
C3 C4 C7 118.69(15) . . ?
C4 C5 C6 120.89(18) . . ?
C4 C5 H5 119.6 . . ?
C6 C5 H5 119.6 . . ?
C1 C6 C5 119.77(19) . . ?
C1 C6 H6 120.1 . . ?
C5 C6 H6 120.1 . . ?
N1 C7 C4 115.00(14) . . ?
N1 C7 C8 105.16(13) . . ?
C4 C7 C8 113.60(13) . . ?
N1 C7 H7 107.6 . . ?
C4 C7 H7 107.6 . . ?
C8 C7 H7 107.6 . . ?
C25 C8 C19 102.35(12) . . ?
C25 C8 C9 120.63(13) . . ?
C19 C8 C9 108.53(12) . . ?
C25 C8 C7 113.06(13) . . ?
C19 C8 C7 110.07(12) . . ?
C9 C8 C7 102.11(12) . . ?
C13 C9 C10 113.74(13) . . ?
C13 C9 C8 113.75(13) . . ?
C10 C9 C8 102.44(13) . . ?
C13 C9 H9 108.9 . . ?
C10 C9 H9 108.9 . . ?
C8 C9 H9 108.9 . . ?
N1 C10 C11 110.32(14) . . ?
N1 C10 C9 108.35(13) . . ?
C11 C10 C9 114.10(15) . . ?
N1 C10 H10 108.0 . . ?
C11 C10 H10 108.0 . . ?
C9 C10 H10 108.0 . . ?
O1 C11 O2 124.78(17) . . ?
O1 C11 C10 123.42(18) . . ?
O2 C11 C10 111.70(15) . . ?
O2 C12 H12A 109.5 . . ?
O2 C12 H12B 109.5 . . ?
H12A C12 H12B 109.5 . . ?
O2 C12 H12C 109.5 . . ?
H12A C12 H12C 109.5 . . ?
H12B C12 H12C 109.5 . . ?
C14 C13 C18 118.46(16) . . ?
C14 C13 C9 119.43(16) . . ?
C18 C13 C9 122.10(16) . . ?
C13 C14 C15 120.8(2) . . ?
C13 C14 H14 119.6 . . ?
C15 C14 H14 119.6 . . ?
C16 C15 C14 119.9(2) . . ?
C16 C15 H15 120.1 . . ?
C14 C15 H15 120.1 . . ?
C17 C16 C15 119.48(19) . . ?
C17 C16 H16 120.3 . . ?
C15 C16 H16 120.3 . . ?
C16 C17 C18 121.1(2) . . ?
C16 C17 H17 119.4 . . ?
C18 C17 H17 119.4 . . ?
C17 C18 C13 120.27(19) . . ?
C17 C18 H18 119.9 . . ?
C13 C18 H18 119.9 . . ?
O3 C19 N2 126.29(14) . . ?
O3 C19 C8 126.08(14) . . ?
N2 C19 C8 107.62(13) . . ?
C21 C20 C25 122.62(16) . . ?
C21 C20 N2 128.15(16) . . ?
C25 C20 N2 109.23(14) . . ?
C20 C21 C22 117.13(17) . . ?
C20 C21 H21 121.4 . . ?
C22 C21 H21 121.4 . . ?
C23 C22 C21 121.29(18) . . ?
C23 C22 H22 119.4 . . ?
C21 C22 H22 119.4 . . ?
C24 C23 C22 120.75(18) . . ?
C24 C23 H23 119.6 . . ?
C22 C23 H23 119.6 . . ?
C23 C24 C25 119.00(17) . . ?
C23 C24 H24 120.5 . . ?
C25 C24 H24 120.5 . . ?
C24 C25 C20 119.16(16) . . ?
C24 C25 C8 131.83(15) . . ?
C20 C25 C8 108.66(13) . . ?
C10 N1 C7 109.40(13) . . ?
C10 N1 H1 125.3 . . ?
C7 N1 H1 125.3 . . ?
C19 N2 C20 111.97(13) . . ?
C19 N2 H2A 124.0 . . ?
C20 N2 H2A 124.0 . . ?
C11 O2 C12 115.99(17) . . ?

loop_
_geom_bond_atom_site_label_1
_geom_bond_atom_site_label_2
_geom_bond_distance
_geom_bond_site_symmetry_2
_geom_bond_publ_flag
C1 C6 1.359(3) . ?
C1 C2 1.367(3) . ?
C1 Cl1 1.747(2) . ?
C2 C3 1.379(3) . ?
C2 H2 0.9300 . ?
C3 C4 1.388(3) . ?
C3 H3 0.9300 . ?
C4 C5 1.384(3) . ?
C4 C7 1.514(2) . ?
C5 C6 1.386(3) . ?
C5 H5 0.9300 . ?
C6 H6 0.9300 . ?
C7 N1 1.461(2) . ?
C7 C8 1.567(2) . ?
C7 H7 0.9800 . ?
C8 C25 1.500(2) . ?
C8 C19 1.538(2) . ?
C8 C9 1.555(2) . ?
C9 C13 1.517(2) . ?
C9 C10 1.551(2) . ?
C9 H9 0.9800 . ?
C10 N1 1.453(2) . ?
C10 C11 1.517(2) . ?
C10 H10 0.9800 . ?
C11 O1 1.205(2) . ?
C11 O2 1.319(2) . ?
C12 O2 1.459(3) . ?
C12 H12A 0.9600 . ?
C12 H12B 0.9600 . ?
C12 H12C 0.9600 . ?
C13 C14 1.377(3) . ?
C13 C18 1.387(2) . ?
C14 C15 1.391(3) . ?
C14 H14 0.9300 . ?
C15 C16 1.383(4) . ?
C15 H15 0.9300 . ?
C16 C17 1.354(3) . ?
C16 H16 0.9300 . ?
C17 C18 1.386(3) . ?
C17 H17 0.9300 . ?
C18 H18 0.9300 . ?
C19 O3 1.2172(19) . ?
C19 N2 1.353(2) . ?
C20 C21 1.377(3) . ?
C20 C25 1.391(2) . ?
C20 N2 1.402(2) . ?
C21 C22 1.388(3) . ?
C21 H21 0.9300 . ?
C22 C23 1.383(3) . ?
C22 H22 0.9300 . ?
C23 C24 1.381(3) . ?
C23 H23 0.9300 . ?
C24 C25 1.387(2) . ?
C24 H24 0.9300 . ?
N1 H1 0.8600 . ?
N2 H2A 0.8600 . ?

loop_
_geom_hbond_atom_site_label_D
_geom_hbond_atom_site_label_H
_geom_hbond_atom_site_label_A
_geom_hbond_distance_DH
_geom_hbond_distance_HA
_geom_hbond_distance_DA
_geom_hbond_angle_DHA
_geom_hbond_site_symmetry_A
N2 H2A O1 0.86 2.09 2.8845(18) 153.5 4_455

loop_
_geom_torsion_atom_site_label_1
_geom_torsion_atom_site_label_2
_geom_torsion_atom_site_label_3
_geom_torsion_atom_site_label_4
_geom_torsion
_geom_torsion_site_symmetry_1
_geom_torsion_site_symmetry_2
_geom_torsion_site_symmetry_3
_geom_torsion_site_symmetry_4
_geom_torsion_publ_flag
C6 C1 C2 C3 1.3(3) . . . . ?
Cl1 C1 C2 C3 -177.83(17) . . . . ?
C1 C2 C3 C4 1.3(3) . . . . ?
C2 C3 C4 C5 -2.6(3) . . . . ?
C2 C3 C4 C7 173.26(18) . . . . ?
C3 C4 C5 C6 1.4(3) . . . . ?
C7 C4 C5 C6 -174.22(18) . . . . ?
C2 C1 C6 C5 -2.5(3) . . . . ?
Cl1 C1 C6 C5 176.67(16) . . . . ?
C4 C5 C6 C1 1.1(3) . . . . ?
C5 C4 C7 N1 -24.9(2) . . . . ?
C3 C4 C7 N1 159.50(15) . . . . ?
C5 C4 C7 C8 96.29(19) . . . . ?
C3 C4 C7 C8 -79.27(19) . . . . ?
N1 C7 C8 C25 -165.45(13) . . . . ?
C4 C7 C8 C25 67.96(17) . . . . ?
N1 C7 C8 C19 80.79(16) . . . . ?
C4 C7 C8 C19 -45.80(18) . . . . ?
N1 C7 C8 C9 -34.33(15) . . . . ?
C4 C7 C8 C9 -160.92(13) . . . . ?
C25 C8 C9 C13 35.8(2) . . . . ?
C19 C8 C9 C13 153.26(14) . . . . ?
C7 C8 C9 C13 -90.50(16) . . . . ?
C25 C8 C9 C10 159.02(13) . . . . ?
C19 C8 C9 C10 -83.55(14) . . . . ?
C7 C8 C9 C10 32.68(14) . . . . ?
C13 C9 C10 N1 102.31(15) . . . . ?
C8 C9 C10 N1 -20.89(15) . . . . ?
C13 C9 C10 C11 -134.39(15) . . . . ?
C8 C9 C10 C11 102.41(15) . . . . ?
N1 C10 C11 O1 -12.8(2) . . . . ?
C9 C10 C11 O1 -134.99(18) . . . . ?
N1 C10 C11 O2 170.66(16) . . . . ?
C9 C10 C11 O2 48.4(2) . . . . ?
C10 C9 C13 C14 149.11(16) . . . . ?
C8 C9 C13 C14 -94.11(19) . . . . ?
C10 C9 C13 C18 -31.6(2) . . . . ?
C8 C9 C13 C18 85.2(2) . . . . ?
C18 C13 C14 C15 0.1(3) . . . . ?
C9 C13 C14 C15 179.42(19) . . . . ?
C13 C14 C15 C16 0.1(3) . . . . ?
C14 C15 C16 C17 0.0(4) . . . . ?
C15 C16 C17 C18 -0.2(3) . . . . ?
C16 C17 C18 C13 0.4(3) . . . . ?
C14 C13 C18 C17 -0.3(3) . . . . ?
C9 C13 C18 C17 -179.61(17) . . . . ?
C25 C8 C19 O3 175.31(15) . . . . ?
C9 C8 C19 O3 46.7(2) . . . . ?
C7 C8 C19 O3 -64.2(2) . . . . ?
C25 C8 C19 N2 -3.51(16) . . . . ?
C9 C8 C19 N2 -132.07(14) . . . . ?
C7 C8 C19 N2 116.95(14) . . . . ?
C25 C20 C21 C22 -2.0(3) . . . . ?
N2 C20 C21 C22 177.03(17) . . . . ?
C20 C21 C22 C23 0.6(3) . . . . ?
C21 C22 C23 C24 0.9(3) . . . . ?
C22 C23 C24 C25 -1.1(3) . . . . ?
C23 C24 C25 C20 -0.2(2) . . . . ?
C23 C24 C25 C8 -172.53(18) . . . . ?
C21 C20 C25 C24 1.8(2) . . . . ?
N2 C20 C25 C24 -177.37(14) . . . . ?
C21 C20 C25 C8 175.79(16) . . . . ?
N2 C20 C25 C8 -3.39(17) . . . . ?
C19 C8 C25 C24 177.07(17) . . . . ?
C9 C8 C25 C24 -62.4(2) . . . . ?
C7 C8 C25 C24 58.7(2) . . . . ?
C19 C8 C25 C20 4.13(16) . . . . ?
C9 C8 C25 C20 124.64(15) . . . . ?
C7 C8 C25 C20 -114.23(14) . . . . ?
C11 C10 N1 C7 -126.31(15) . . . . ?
C9 C10 N1 C7 -0.74(17) . . . . ?
C4 C7 N1 C10 147.89(14) . . . . ?
C8 C7 N1 C10 22.16(17) . . . . ?
O3 C19 N2 C20 -177.11(15) . . . . ?
C8 C19 N2 C20 1.70(17) . . . . ?
C21 C20 N2 C19 -178.08(18) . . . . ?
C25 C20 N2 C19 1.04(18) . . . . ?
O1 C11 O2 C12 0.4(4) . . . . ?
C10 C11 O2 C12 177.0(3) . . . . ?

loop_
_cod_related_entry_id
_cod_related_entry_database
_cod_related_entry_code
1 ChemSpider 24605773
